data_4037147
loop_
_publ_author_name
'Lizal, Tomas'
'Ustrnul, Lukas'
'Necas, Marek'
'Sindelar, Vladimir'

_publ_section_title
;
 Propanediurea-Based Molecular Clips Bind Halide Anions: An Insight into
 the Mechanism of Cucurbituril Formation.
;
_journal_issue 19
_journal_name_full 'The Journal of organic chemistry'
_journal_page_first 8906
_journal_page_last 8910
_journal_paper_doi 10.1021/acs.joc.6b01602
_journal_volume 81
_journal_year 2016
_chemical_formula_sum 'C30 H32 N8 O8'
_chemical_formula_weight 632.64
_space_group_IT_number 60
_space_group_name_Hall '-P 2n 2ab'
_space_group_name_H-M_alt 'P b c n'
_symmetry_cell_setting orthorhombic
_symmetry_space_group_name_H-M 'P b c n'
_atom_sites_solution_hydrogens geom
_atom_sites_solution_primary direct
_atom_sites_solution_secondary difmap
_audit_creation_method SHELXL-97
_cell_angle_alpha 90.00
_cell_angle_beta 90.00
_cell_angle_gamma 90.00
_cell_formula_units_Z 4
_cell_length_a 10.3127(7)
_cell_length_b 15.4821(10)
_cell_length_c 17.4751(10)
_cell_measurement_reflns_used 1948
_cell_measurement_temperature 120(2)
_cell_measurement_theta_max 27.6516
_cell_measurement_theta_min 3.0492
_cell_volume 2790.1(3)
_computing_cell_refinement 'CrysAlis RED (Oxford Diffraction Ltd, 2009)'
_computing_data_collection 'CrysAlis CCD (Oxford Diffraction Ltd, 2009)'
_computing_data_reduction 'CrysAlis RED (Oxford Diffraction Ltd, 2009)'
_computing_structure_refinement 'SHELXL-97 (Sheldrick, 1997)'
_computing_structure_solution 'SIR-92 (Altomare et al., 1993)'
_diffrn_ambient_temperature 120(2)
_diffrn_detector_area_resol_mean 8.4353
_diffrn_measured_fraction_theta_full 0.998
_diffrn_measured_fraction_theta_max 0.998
_diffrn_measurement_device_type 'Xcalibur, Sapphire2, large Be window'
_diffrn_measurement_method '\w scan'
_diffrn_radiation_monochromator graphite
_diffrn_radiation_source 'Enhance (Mo) X-ray Source'
_diffrn_radiation_type MoK\a
_diffrn_radiation_wavelength 0.71073
_diffrn_reflns_av_R_equivalents 0.0260
_diffrn_reflns_av_sigmaI/netI 0.0649
_diffrn_reflns_limit_h_max 6
_diffrn_reflns_limit_h_min -12
_diffrn_reflns_limit_k_max 18
_diffrn_reflns_limit_k_min -13
_diffrn_reflns_limit_l_max 20
_diffrn_reflns_limit_l_min -17
_diffrn_reflns_number 6078
_diffrn_reflns_theta_full 25.00
_diffrn_reflns_theta_max 25.00
_diffrn_reflns_theta_min 3.06
_diffrn_standards_number 0
_exptl_absorpt_coefficient_mu 0.112
_exptl_absorpt_correction_T_max 1.00000
_exptl_absorpt_correction_T_min 0.99472
_exptl_absorpt_correction_type multi-scan
_exptl_absorpt_process_details 'CrysAlis RED (Oxford Diffraction Ltd, 2009)'
_exptl_crystal_density_diffrn 1.506
_exptl_crystal_density_method 'not measured'
_exptl_crystal_description block
_exptl_crystal_F_000 1328
_exptl_crystal_size_max 0.50
_exptl_crystal_size_mid 0.40
_exptl_crystal_size_min 0.40
_refine_diff_density_max 0.549
_refine_diff_density_min -0.186
_refine_diff_density_rms 0.043
_refine_ls_extinction_method none
_refine_ls_goodness_of_fit_ref 0.883
_refine_ls_hydrogen_treatment constr
_refine_ls_matrix_type full
_refine_ls_number_parameters 209
_refine_ls_number_reflns 2458
_refine_ls_number_restraints 0
_refine_ls_restrained_S_all 0.883
_refine_ls_R_factor_all 0.0700
_refine_ls_R_factor_gt 0.0351
_refine_ls_shift/su_max 0.000
_refine_ls_shift/su_mean 0.000
_refine_ls_structure_factor_coef Fsqd
_refine_ls_weighting_details 'calc w=1/[\s^2^(Fo^2^)+(0.0322P)^2^+0.0000P] where P=(Fo^2^+2Fc^2^)/3'
_refine_ls_weighting_scheme calc
_refine_ls_wR_factor_gt 0.0680
_refine_ls_wR_factor_ref 0.0733
_reflns_number_gt 1576
_reflns_number_total 2458
_reflns_threshold_expression >2sigma(I)
_cod_data_source_file jo6b01602_si_002.cif
_cod_data_source_block 6_vs39
_cod_depositor_comments
;
The following automatic conversions were performed:

data item '_symmetry_cell_setting' value 'Orthorhombic' was changed
to 'orthorhombic' in accordance with the
/home/saulius/struct/COD-crude-data/automatic-downloads/DataCite-retrospective/ACS/depositions/lib/dictionaries/cif_core.dic
dictionary named 'cif_core.dic' version 2.4.2 last updated on
2011-04-26.

Automatic conversion script
Id: cif_fix_values 6909 2019-04-08 15:41:33Z antanas 
;
_cod_original_sg_symbol_H-M Pbcn
_cod_database_code 4037147

loop_
_symmetry_equiv_pos_as_xyz
'x, y, z'
'-x+1/2, -y+1/2, z+1/2'
'-x, y, -z+1/2'
'x+1/2, -y+1/2, -z'
'-x, -y, -z'
'x-1/2, y-1/2, -z-1/2'
'x, -y, z-1/2'
'-x-1/2, y-1/2, z'

loop_
_atom_site_label
_atom_site_type_symbol
_atom_site_fract_x
_atom_site_fract_y
_atom_site_fract_z
_atom_site_U_iso_or_equiv
_atom_site_adp_type
_atom_site_occupancy
_atom_site_symmetry_multiplicity
_atom_site_calc_flag
_atom_site_refinement_flags
O1 O 1.24179(13) 0.24771(8) 0.88141(7) 0.0226(3) Uani 1 1 d .
O2 O 0.71528(12) 0.26610(8) 0.79675(7) 0.0235(3) Uani 1 1 d .
N1 N 1.05154(14) 0.23723(9) 0.94488(8) 0.0171(4) Uani 1 1 d .
N2 N 1.09152(15) 0.15328(9) 0.83610(8) 0.0170(4) Uani 1 1 d .
N3 N 0.82829(14) 0.24692(9) 0.90622(8) 0.0172(4) Uani 1 1 d .
N4 N 0.86279(14) 0.15728(9) 0.80146(8) 0.0168(4) Uani 1 1 d .
C1 C 1.13355(19) 0.21559(12) 0.88650(10) 0.0181(4) Uani 1 1 d .
C2 C 0.79923(18) 0.22629(12) 0.83273(11) 0.0179(4) Uani 1 1 d .
C3 C 0.92395(18) 0.20019(11) 0.95126(10) 0.0183(5) Uani 1 1 d .
H3A H 0.8970 0.2019 1.0062 0.022 Uiso 1 1 calc R
C4 C 0.92864(18) 0.10809(11) 0.92593(10) 0.0196(5) Uani 1 1 d .
H4A H 0.8432 0.0800 0.9327 0.024 Uiso 1 1 calc R
H4B H 0.9943 0.0755 0.9554 0.024 Uiso 1 1 calc R
C5 C 0.96487(17) 0.11218(12) 0.84279(10) 0.0178(5) Uani 1 1 d .
H5A H 0.9713 0.0519 0.8225 0.021 Uiso 1 1 calc R
C6 C 1.07090(18) 0.32079(11) 0.98230(10) 0.0212(5) Uani 1 1 d .
H6A H 1.1647 0.3289 0.9920 0.025 Uiso 1 1 calc R
H6B H 1.0263 0.3200 1.0325 0.025 Uiso 1 1 calc R
C7 C 1.02176(18) 0.39650(12) 0.93670(10) 0.0184(5) Uani 1 1 d .
C8 C 1.1050(2) 0.46359(12) 0.91950(10) 0.0239(5) Uani 1 1 d .
H8A H 1.1929 0.4605 0.9355 0.029 Uiso 1 1 calc R
C9 C 1.0628(2) 0.53466(12) 0.87975(11) 0.0276(5) Uani 1 1 d .
H9A H 1.1207 0.5811 0.8700 0.033 Uiso 1 1 calc R
C10 C 0.9374(2) 0.53885(12) 0.85409(11) 0.0274(5) Uani 1 1 d .
H10A H 0.9087 0.5875 0.8256 0.033 Uiso 1 1 calc R
C11 C 0.85300(19) 0.47210(12) 0.86985(10) 0.0231(5) Uani 1 1 d .
H11A H 0.7665 0.4747 0.8513 0.028 Uiso 1 1 calc R
C12 C 0.89246(18) 0.40138(11) 0.91236(10) 0.0171(4) Uani 1 1 d .
C13 C 0.79513(18) 0.33334(11) 0.93372(10) 0.0203(5) Uani 1 1 d .
H13A H 0.7871 0.3316 0.9902 0.024 Uiso 1 1 calc R
H13B H 0.7095 0.3498 0.9126 0.024 Uiso 1 1 calc R
C14 C 0.82407(18) 0.12715(12) 0.72588(10) 0.0194(5) Uani 1 1 d .
H14A H 0.8199 0.0633 0.7268 0.023 Uiso 1 1 calc R
H14B H 0.7356 0.1488 0.7151 0.023 Uiso 1 1 calc R
C15 C 0.57083(19) 0.37164(13) 0.66090(11) 0.0240(5) Uani 1 1 d .
H15 H 0.5483 0.3121 0.6612 0.029 Uiso 1 1 calc R
O3 O 0.52514(14) 0.41769(9) 0.61288(8) 0.0347(4) Uani 1 1 d .
O4 O 0.65123(14) 0.40090(8) 0.71329(8) 0.0305(4) Uani 1 1 d .
H4 H 0.6793 0.3594 0.7395 0.046 Uiso 1 1 calc R

loop_
_atom_site_aniso_label
_atom_site_aniso_U_11
_atom_site_aniso_U_22
_atom_site_aniso_U_33
_atom_site_aniso_U_23
_atom_site_aniso_U_13
_atom_site_aniso_U_12
O1 0.0190(8) 0.0272(8) 0.0215(7) -0.0026(6) -0.0012(7) -0.0035(6)
O2 0.0230(8) 0.0271(8) 0.0204(7) 0.0002(6) -0.0055(7) 0.0052(7)
N1 0.0167(9) 0.0186(9) 0.0161(9) -0.0031(7) -0.0013(7) 0.0002(7)
N2 0.0182(9) 0.0188(9) 0.0141(8) -0.0021(7) -0.0010(8) -0.0014(7)
N3 0.0185(9) 0.0188(9) 0.0143(8) -0.0004(7) -0.0019(7) 0.0013(7)
N4 0.0191(9) 0.0172(9) 0.0141(8) -0.0004(7) -0.0025(8) 0.0016(7)
C1 0.0190(11) 0.0176(10) 0.0177(10) 0.0042(9) -0.0038(10) 0.0019(9)
C2 0.0165(11) 0.0203(11) 0.0171(10) 0.0019(9) 0.0011(9) -0.0058(9)
C3 0.0217(11) 0.0206(11) 0.0125(10) 0.0027(8) -0.0015(9) -0.0020(9)
C4 0.0222(11) 0.0201(11) 0.0165(10) 0.0024(9) -0.0002(9) -0.0024(9)
C5 0.0207(12) 0.0138(10) 0.0189(11) 0.0015(8) -0.0033(9) -0.0011(9)
C6 0.0196(11) 0.0229(11) 0.0209(11) -0.0050(9) -0.0045(10) 0.0006(9)
C7 0.0212(11) 0.0202(11) 0.0138(10) -0.0048(9) 0.0027(9) 0.0016(9)
C8 0.0231(12) 0.0250(12) 0.0236(11) -0.0059(10) 0.0048(10) -0.0010(10)
C9 0.0327(13) 0.0244(12) 0.0258(12) -0.0004(10) 0.0117(11) -0.0040(10)
C10 0.0408(14) 0.0208(11) 0.0206(11) 0.0028(9) 0.0040(11) 0.0048(10)
C11 0.0262(12) 0.0229(11) 0.0203(11) -0.0039(9) -0.0008(10) 0.0062(10)
C12 0.0197(11) 0.0186(11) 0.0132(10) -0.0042(9) 0.0023(9) 0.0020(9)
C13 0.0202(11) 0.0234(11) 0.0174(10) -0.0032(9) -0.0010(9) 0.0017(9)
C14 0.0210(12) 0.0199(11) 0.0173(10) -0.0004(9) -0.0033(9) -0.0039(9)
C15 0.0258(13) 0.0240(12) 0.0224(12) -0.0034(10) 0.0055(11) 0.0040(10)
O3 0.0465(10) 0.0338(9) 0.0238(8) 0.0049(7) -0.0030(8) 0.0126(7)
O4 0.0382(10) 0.0246(8) 0.0288(8) 0.0004(7) -0.0073(8) 0.0015(7)

loop_
_atom_type_symbol
_atom_type_description
_atom_type_scat_dispersion_real
_atom_type_scat_dispersion_imag
_atom_type_scat_source
C C 0.0033 0.0016 'International Tables Vol C Tables 4.2.6.8 and 6.1.1.4'
H H 0.0000 0.0000 'International Tables Vol C Tables 4.2.6.8 and 6.1.1.4'
N N 0.0061 0.0033 'International Tables Vol C Tables 4.2.6.8 and 6.1.1.4'
O O 0.0106 0.0060 'International Tables Vol C Tables 4.2.6.8 and 6.1.1.4'

loop_
_geom_angle_atom_site_label_1
_geom_angle_atom_site_label_2
_geom_angle_atom_site_label_3
_geom_angle
_geom_angle_site_symmetry_1
_geom_angle_site_symmetry_3
C1 N1 C3 121.71(15) . .
C1 N1 C6 117.77(15) . .
C3 N1 C6 116.25(14) . .
C1 N2 C14 119.04(15) . 3_756
C1 N2 C5 122.47(15) . .
C14 N2 C5 118.49(14) 3_756 .
C2 N3 C3 123.00(15) . .
C2 N3 C13 118.35(15) . .
C3 N3 C13 115.84(14) . .
C2 N4 C5 121.57(15) . .
C2 N4 C14 118.76(15) . .
C5 N4 C14 119.65(14) . .
O1 C1 N1 121.22(17) . .
O1 C1 N2 121.67(18) . .
N1 C1 N2 117.04(17) . .
O2 C2 N3 121.27(18) . .
O2 C2 N4 121.52(17) . .
N3 C2 N4 117.15(17) . .
N1 C3 N3 112.32(14) . .
N1 C3 C4 109.13(15) . .
N3 C3 C4 109.66(14) . .
C3 C4 C5 104.75(15) . .
N4 C5 N2 113.51(14) . .
N4 C5 C4 108.69(15) . .
N2 C5 C4 108.60(15) . .
N1 C6 C7 113.95(15) . .
C8 C7 C12 119.00(18) . .
C8 C7 C6 119.47(17) . .
C12 C7 C6 121.52(16) . .
C9 C8 C7 121.10(19) . .
C10 C9 C8 120.19(19) . .
C9 C10 C11 119.65(18) . .
C10 C11 C12 120.97(18) . .
C11 C12 C7 119.02(17) . .
C11 C12 C13 119.44(17) . .
C7 C12 C13 121.50(16) . .
N3 C13 C12 113.81(15) . .
N2 C14 N4 115.10(14) 3_756 .
O3 C15 O4 122.04(19) . .

loop_
_geom_bond_atom_site_label_1
_geom_bond_atom_site_label_2
_geom_bond_distance
_geom_bond_site_symmetry_2
O1 C1 1.225(2) .
O2 C2 1.235(2) .
N1 C1 1.367(2) .
N1 C3 1.440(2) .
N1 C6 1.463(2) .
N2 C1 1.376(2) .
N2 C14 1.447(2) 3_756
N2 C5 1.458(2) .
N3 C2 1.357(2) .
N3 C3 1.455(2) .
N3 C13 1.462(2) .
N4 C2 1.367(2) .
N4 C5 1.455(2) .
N4 C14 1.457(2) .
C3 C4 1.494(2) .
C4 C5 1.501(2) .
C6 C7 1.505(2) .
C7 C8 1.380(2) .
C7 C12 1.402(2) .
C8 C9 1.372(2) .
C9 C10 1.371(3) .
C10 C11 1.379(2) .
C11 C12 1.384(2) .
C12 C13 1.502(2) .
C14 N2 1.447(2) 3_756
C15 O3 1.198(2) .
C15 O4 1.316(2) .
